data_9016947
loop_
_publ_author_name
'Okudera, H.'

_publ_section_title
;
 Relationships among channel typology and atomic displacements in the structures
 of Pb5(BO4)3Cl with B = P (pyromorphite), V (vanadinite), and As (mimetite)
;
_journal_name_full 'American Mineralogist'
_journal_page_first 1573
_journal_page_last 1579
_journal_volume 98
_journal_year 2013
_chemical_compound_source 'Daoping mine, Guangxi, China'
_chemical_formula_sum 'Ca0.01 Cl0.956 O12 P2.913 Pb4.695'
_chemical_name_mineral Pyromorphite
_space_group_IT_number 176
_space_group_name_Hall '-P 6c'
_space_group_name_H-M_alt 'P 63/m'
_symmetry_space_group_name_H-M 'P 63/m'
_cell_angle_alpha 90
_cell_angle_beta 90
_cell_angle_gamma 120
_cell_length_a 9.986
_cell_length_b 9.986
_cell_length_c 7.3378
_cell_formula_units_Z 2
_cell_volume 633.694
_database_code_amcsd 0020246
_exptl_crystal_density_diffrn 6.757
_cod_data_source_file inputs/fixed/downloads/05/05575.cif
_cod_data_source_block 05575
_cod_original_formula_sum 'Pb4.695 Ca.01 P2.913 O12 Cl.956'
_cod_database_code 9016947

loop_
_space_group_symop_operation_xyz
x,y,z
-x+y,-x,1/2-z
x-y,x,1/2+z
y,-x+y,-z
-y,x-y,z
x,y,1/2-z
-x,-y,1/2+z
x-y,x,-z
-x+y,-x,z
-y,x-y,1/2-z
y,-x+y,1/2+z
-x,-y,-z

loop_
_atom_site_aniso_label
_atom_site_aniso_U_11
_atom_site_aniso_U_22
_atom_site_aniso_U_33
_atom_site_aniso_U_12
_atom_site_aniso_U_13
_atom_site_aniso_U_23
Pb1 0.01771 0.01771 0.00996 0.00885 0.00000 0.00000
Ca1 0.01771 0.01771 0.00996 0.00885 0.00000 0.00000
Pb2 0.01062 0.01311 0.02438 0.00545 0.00000 0.00000
Ca2 0.01062 0.01311 0.02438 0.00545 0.00000 0.00000
P 0.00915 0.00802 0.00821 0.00463 0.00000 0.00000
O1 0.02389 0.01396 0.01615 0.01542 0.00000 0.00000
O2 0.00967 0.00972 0.03003 0.00233 0.00000 0.00000
O3 0.03246 0.02298 0.01854 0.01680 -0.01205 -0.01016
Cl 0.01673 0.01673 0.01717 0.00836 0.00000 0.00000

loop_
_atom_site_label
_atom_site_fract_x
_atom_site_fract_y
_atom_site_fract_z
_atom_site_occupancy
_atom_site_U_iso_or_equiv
Pb1 0.33333 0.66667 0.00476 0.93900 0.01500
Ca1 0.33333 0.66667 0.00476 0.00200 0.01500
Pb2 0.25478 0.00599 0.25000 0.93900 0.01600
Ca2 0.25478 0.00599 0.25000 0.00200 0.01600
P 0.41045 0.37938 0.25000 0.97100 0.00800
O1 0.34162 0.48737 0.25000 1.00000 0.01500
O2 0.58895 0.47422 0.25000 1.00000 0.01800
O3 0.36110 0.27413 0.08057 1.00000 0.02300
Cl 0.00000 0.00000 0.00000 0.95600 0.01700

loop_
_cod_related_entry_id
_cod_related_entry_database
_cod_related_entry_code
1 AMCSD 0020246
